data_2212535
loop_
_publ_author_name
'Li, Jin-Zhou'
'Zhang, Heng-Qiang'
'Li, Hong-Xin'
'Che, Pi-Zhi'
'Wang, Tian-Chi'

_publ_section_title
;
 1-(4-Chlorophenyl)-4-(2-furoyl)-3-(2-furyl)-1<i>H</i>-pyrazol-5-ol
;
_journal_coeditor_code DN3038
_journal_issue 3
_journal_name_full 'Acta Crystallographica Section E'
_journal_page_first o1289
_journal_page_last o1290
_journal_paper_doi 10.1107/S1600536807006538
_journal_volume 63
_journal_year 2007
_chemical_formula_iupac 'C18 H11 Cl N2 O4'
_chemical_formula_moiety 'C18 H11 Cl N2 O4'
_chemical_formula_sum 'C18 H11 Cl N2 O4'
_chemical_formula_weight 354.74
_chemical_melting_point 464
_chemical_name_systematic
;
1-(4-Chlorphenyl)-4-(2-furoyl)-3-(2-furyl)-1H-pyrazol-5-ol
;
_space_group_IT_number 14
_symmetry_cell_setting monoclinic
_symmetry_space_group_name_Hall '-P 2ybc'
_symmetry_space_group_name_H-M 'P 1 21/c 1'
_atom_sites_solution_hydrogens geom
_atom_sites_solution_primary direct
_atom_sites_solution_secondary difmap
_cell_angle_alpha 90.00
_cell_angle_beta 93.9220(10)
_cell_angle_gamma 90.00
_cell_formula_units_Z 4
_cell_length_a 5.82220(10)
_cell_length_b 19.1260(3)
_cell_length_c 14.3158(2)
_cell_measurement_reflns_used 3811
_cell_measurement_temperature 295(2)
_cell_measurement_theta_max 30.86
_cell_measurement_theta_min 2.13
_cell_volume 1590.41(4)
_computing_cell_refinement 'SAINT (Bruker, 2005)'
_computing_data_collection 'SMART (Bruker, 2005)'
_computing_data_reduction SAINT
_computing_molecular_graphics 'ORTEPIII (Burnett & Johnson, 1996) and ORTEP-3 for Windows (Farrugia, 1997)'
_computing_publication_material SHELXL97
_computing_structure_refinement 'SHELXL97 (Sheldrick, 1997)'
_computing_structure_solution 'SHELXS97 (Sheldrick, 1997)'
_diffrn_ambient_temperature 295(2)
_diffrn_measured_fraction_theta_full 0.996
_diffrn_measured_fraction_theta_max 0.996
_diffrn_measurement_device_type 'Bruker SMART APEX CCD area-detector'
_diffrn_measurement_method '\f and \w'
_diffrn_radiation_monochromator graphite
_diffrn_radiation_source 'fine-focus sealed tube'
_diffrn_radiation_type MoK\a
_diffrn_radiation_wavelength 0.71073
_diffrn_reflns_av_R_equivalents 0.0387
_diffrn_reflns_av_sigmaI/netI 0.0392
_diffrn_reflns_limit_h_max 8
_diffrn_reflns_limit_h_min -8
_diffrn_reflns_limit_k_max 27
_diffrn_reflns_limit_k_min -19
_diffrn_reflns_limit_l_max 20
_diffrn_reflns_limit_l_min -20
_diffrn_reflns_number 19802
_diffrn_reflns_theta_full 30.86
_diffrn_reflns_theta_max 30.86
_diffrn_reflns_theta_min 2.13
_diffrn_standards_decay_% 0
_exptl_absorpt_coefficient_mu 0.267
_exptl_absorpt_correction_T_max 0.9412
_exptl_absorpt_correction_T_min 0.9008
_exptl_absorpt_correction_type multi-scan
_exptl_absorpt_process_details '(SADABS; Sheldrick, 2005)'
_exptl_crystal_colour yellow
_exptl_crystal_density_diffrn 1.482
_exptl_crystal_density_method 'not measured'
_exptl_crystal_description prism
_exptl_crystal_F_000 728
_exptl_crystal_size_max 0.40
_exptl_crystal_size_mid 0.32
_exptl_crystal_size_min 0.23
_refine_diff_density_max 0.223
_refine_diff_density_min -0.315
_refine_ls_extinction_method none
_refine_ls_goodness_of_fit_ref 1.009
_refine_ls_hydrogen_treatment constr
_refine_ls_matrix_type full
_refine_ls_number_parameters 227
_refine_ls_number_reflns 4999
_refine_ls_number_restraints 0
_refine_ls_restrained_S_all 1.009
_refine_ls_R_factor_all 0.0915
_refine_ls_R_factor_gt 0.0450
_refine_ls_shift/su_max 0.001
_refine_ls_shift/su_mean 0.000
_refine_ls_structure_factor_coef Fsqd
_refine_ls_weighting_details 'calc w=1/[\s^2^(Fo^2^)+(0.0509P)^2^+0.2462P] where P=(Fo^2^+2Fc^2^)/3'
_refine_ls_weighting_scheme calc
_refine_ls_wR_factor_gt 0.1024
_refine_ls_wR_factor_ref 0.1214
_reflns_number_gt 2944
_reflns_number_total 4999
_reflns_threshold_expression I>2\s(I)
_cod_data_source_file dn3038.cif
_cod_data_source_block I
_cod_original_sg_symbol_H-M 'P 21/c'
_cod_database_code 2212535
_cod_database_fobs_code 2212535

loop_
_symmetry_equiv_pos_as_xyz
'x, y, z'
'-x, y+1/2, -z+1/2'
'-x, -y, -z'
'x, -y-1/2, z-1/2'

loop_
_atom_site_type_symbol
_atom_site_label
_atom_site_fract_x
_atom_site_fract_y
_atom_site_fract_z
_atom_site_U_iso_or_equiv
_atom_site_adp_type
_atom_site_calc_flag
_atom_site_refinement_flags
_atom_site_occupancy
Cl Cl1 -0.16695(9) 0.53955(3) 0.89633(3) 0.06853(17) Uani d . 1
O O1 0.6637(2) 0.49394(6) 0.59135(8) 0.0482(3) Uani d . 1
H H1 0.7810 0.5005 0.5640 0.072 Uiso calc R 1
O O2 0.7415(2) 0.21465(6) 0.50733(8) 0.0530(3) Uani d . 1
O O3 1.0034(2) 0.43071(7) 0.48386(9) 0.0600(3) Uani d . 1
O O4 0.6943(2) 0.30827(7) 0.34199(8) 0.0642(4) Uani d . 1
N N1 0.4254(2) 0.40307(7) 0.62999(9) 0.0412(3) Uani d . 1
N N2 0.3823(2) 0.33331(7) 0.60881(9) 0.0445(3) Uani d . 1
C C1 0.0126(3) 0.49871(9) 0.82043(11) 0.0481(4) Uani d . 1
C C2 0.2134(3) 0.53072(10) 0.79972(12) 0.0531(4) Uani d . 1
H H2 0.2562 0.5730 0.8280 0.064 Uiso calc R 1
C C3 0.3527(3) 0.49992(9) 0.73647(12) 0.0506(4) Uani d . 1
H H3 0.4886 0.5216 0.7218 0.061 Uiso calc R 1
C C4 0.2881(3) 0.43689(8) 0.69544(10) 0.0408(3) Uani d . 1
C C5 0.0869(3) 0.40435(9) 0.71839(11) 0.0472(4) Uani d . 1
H H5 0.0447 0.3616 0.6915 0.057 Uiso calc R 1
C C6 -0.0505(3) 0.43551(10) 0.78115(11) 0.0509(4) Uani d . 1
H H6 -0.1856 0.4138 0.7968 0.061 Uiso calc R 1
C C7 0.6003(3) 0.42782(8) 0.58177(10) 0.0396(3) Uani d . 1
C C8 0.6731(3) 0.37420(8) 0.52519(10) 0.0397(3) Uani d . 1
C C9 0.5283(3) 0.31681(8) 0.54557(10) 0.0405(3) Uani d . 1
C C10 0.5303(3) 0.24502(8) 0.51172(10) 0.0426(4) Uani d . 1
C C11 0.3650(3) 0.20013(10) 0.48274(14) 0.0586(5) Uani d . 1
H H11 0.2073 0.2084 0.4795 0.070 Uiso calc R 1
C C12 0.4750(4) 0.13735(10) 0.45775(14) 0.0619(5) Uani d . 1
H H12 0.4044 0.0967 0.4346 0.074 Uiso calc R 1
C C13 0.6993(4) 0.14837(10) 0.47415(13) 0.0604(5) Uani d . 1
H H13 0.8127 0.1155 0.4644 0.072 Uiso calc R 1
C C14 0.7645(5) 0.27630(12) 0.26390(14) 0.0803(7) Uani d . 1
H H14 0.6706 0.2486 0.2239 0.096 Uiso calc R 1
C C15 0.9838(5) 0.28975(12) 0.25236(15) 0.0811(7) Uani d . 1
H H15 1.0690 0.2738 0.2040 0.097 Uiso calc R 1
C C16 1.0631(4) 0.33308(11) 0.32800(13) 0.0606(5) Uani d . 1
H H16 1.2105 0.3514 0.3391 0.073 Uiso calc R 1
C C17 0.8832(3) 0.34245(9) 0.38043(11) 0.0451(4) Uani d . 1
C C18 0.8612(3) 0.38416(8) 0.46469(10) 0.0417(3) Uani d . 1

loop_
_atom_site_aniso_label
_atom_site_aniso_U_11
_atom_site_aniso_U_22
_atom_site_aniso_U_33
_atom_site_aniso_U_12
_atom_site_aniso_U_13
_atom_site_aniso_U_23
Cl1 0.0562(3) 0.0872(4) 0.0640(3) 0.0099(3) 0.0171(2) -0.0242(2)
O1 0.0518(7) 0.0417(6) 0.0526(6) -0.0084(5) 0.0156(5) -0.0039(5)
O2 0.0492(7) 0.0496(7) 0.0603(7) 0.0098(6) 0.0047(5) -0.0064(5)
O3 0.0628(8) 0.0574(8) 0.0622(7) -0.0208(7) 0.0213(6) -0.0092(6)
O4 0.0722(9) 0.0733(9) 0.0473(6) -0.0143(7) 0.0066(6) -0.0079(6)
N1 0.0420(7) 0.0371(7) 0.0457(6) -0.0009(6) 0.0110(5) -0.0025(5)
N2 0.0467(8) 0.0371(7) 0.0511(7) -0.0008(6) 0.0130(6) -0.0016(6)
C1 0.0451(9) 0.0570(10) 0.0427(7) 0.0116(8) 0.0073(7) -0.0048(7)
C2 0.0557(11) 0.0470(10) 0.0575(9) 0.0023(8) 0.0103(8) -0.0112(8)
C3 0.0470(9) 0.0464(9) 0.0597(9) -0.0031(8) 0.0136(8) -0.0065(8)
C4 0.0417(8) 0.0412(8) 0.0403(7) 0.0042(7) 0.0080(6) 0.0005(6)
C5 0.0479(9) 0.0473(9) 0.0473(8) -0.0026(8) 0.0097(7) -0.0049(7)
C6 0.0420(9) 0.0621(11) 0.0496(8) -0.0038(8) 0.0116(7) -0.0032(8)
C7 0.0406(8) 0.0394(8) 0.0391(7) -0.0004(7) 0.0053(6) 0.0015(6)
C8 0.0409(8) 0.0397(8) 0.0390(7) 0.0005(7) 0.0057(6) -0.0002(6)
C9 0.0406(8) 0.0394(8) 0.0419(7) 0.0013(7) 0.0057(6) 0.0019(6)
C10 0.0445(9) 0.0406(8) 0.0441(7) 0.0024(7) 0.0124(6) 0.0024(7)
C11 0.0497(10) 0.0483(10) 0.0799(12) -0.0068(9) 0.0186(9) -0.0062(9)
C12 0.0742(14) 0.0425(10) 0.0713(12) -0.0096(9) 0.0231(10) -0.0072(9)
C13 0.0771(14) 0.0443(10) 0.0613(10) 0.0139(10) 0.0159(10) -0.0045(8)
C14 0.123(2) 0.0687(14) 0.0505(10) -0.0167(14) 0.0139(12) -0.0143(10)
C15 0.122(2) 0.0661(14) 0.0597(11) 0.0124(14) 0.0409(13) -0.0070(10)
C16 0.0620(12) 0.0626(11) 0.0598(10) 0.0061(10) 0.0238(9) 0.0033(9)
C17 0.0507(10) 0.0431(9) 0.0423(7) -0.0007(8) 0.0098(7) 0.0020(7)
C18 0.0436(9) 0.0409(8) 0.0414(7) 0.0004(7) 0.0076(6) 0.0030(6)

loop_
_atom_type_symbol
_atom_type_description
_atom_type_scat_dispersion_real
_atom_type_scat_dispersion_imag
_atom_type_scat_source
C C 0.0033 0.0016 'International Tables Vol C Tables 4.2.6.8 and 6.1.1.4'
H H 0.0000 0.0000 'International Tables Vol C Tables 4.2.6.8 and 6.1.1.4'
N N 0.0061 0.0033 'International Tables Vol C Tables 4.2.6.8 and 6.1.1.4'
O O 0.0106 0.0060 'International Tables Vol C Tables 4.2.6.8 and 6.1.1.4'
Cl Cl 0.1484 0.1585 'International Tables Vol C Tables 4.2.6.8 and 6.1.1.4'

loop_
_geom_angle_atom_site_label_1
_geom_angle_atom_site_label_2
_geom_angle_atom_site_label_3
_geom_angle
C7 O1 H1 109.5
C10 O2 C13 105.59(14)
C14 O4 C17 105.53(16)
C7 N1 N2 110.84(12)
C7 N1 C4 130.59(13)
N2 N1 C4 118.58(12)
C9 N2 N1 105.33(12)
C2 C1 C6 120.91(15)
C2 C1 Cl1 119.45(14)
C6 C1 Cl1 119.64(13)
C1 C2 C3 119.80(16)
C1 C2 H2 120.1
C3 C2 H2 120.1
C4 C3 C2 119.58(16)
C4 C3 H3 120.2
C2 C3 H3 120.2
C3 C4 C5 120.05(14)
C3 C4 N1 121.75(14)
C5 C4 N1 118.19(14)
C6 C5 C4 119.88(16)
C6 C5 H5 120.1
C4 C5 H5 120.1
C1 C6 C5 119.75(16)
C1 C6 H6 120.1
C5 C6 H6 120.1
O1 C7 N1 119.73(13)
O1 C7 C8 132.19(14)
N1 C7 C8 108.00(13)
C7 C8 C9 103.90(13)
C7 C8 C18 121.47(14)
C9 C8 C18 134.62(14)
N2 C9 C8 111.92(13)
N2 C9 C10 118.24(14)
C8 C9 C10 129.73(14)
C11 C10 O2 110.14(14)
C11 C10 C9 133.49(16)
O2 C10 C9 116.37(14)
C10 C11 C12 107.15(17)
C10 C11 H11 126.4
C12 C11 H11 126.4
C13 C12 C11 106.06(17)
C13 C12 H12 127.0
C11 C12 H12 127.0
C12 C13 O2 111.06(17)
C12 C13 H13 124.5
O2 C13 H13 124.5
C15 C14 O4 111.2(2)
C15 C14 H14 124.4
O4 C14 H14 124.4
C14 C15 C16 106.58(18)
C14 C15 H15 126.7
C16 C15 H15 126.7
C17 C16 C15 106.23(19)
C17 C16 H16 126.9
C15 C16 H16 126.9
C16 C17 O4 110.46(15)
C16 C17 C18 130.66(17)
O4 C17 C18 118.81(14)
O3 C18 C8 118.90(14)
O3 C18 C17 118.88(14)
C8 C18 C17 122.20(14)

loop_
_geom_bond_atom_site_label_1
_geom_bond_atom_site_label_2
_geom_bond_distance
Cl1 C1 1.7435(16)
O1 C7 1.3219(19)
O1 H1 0.8200
O2 C10 1.3655(19)
O2 C13 1.370(2)
O3 C18 1.2338(19)
O4 C14 1.361(2)
O4 C17 1.363(2)
N1 C7 1.3541(19)
N1 N2 1.3874(18)
N1 C4 1.4273(18)
N2 C9 1.3216(19)
C1 C2 1.370(3)
C1 C6 1.373(3)
C2 C3 1.387(2)
C2 H2 0.9300
C3 C4 1.382(2)
C3 H3 0.9300
C4 C5 1.386(2)
C5 C6 1.379(2)
C5 H5 0.9300
C6 H6 0.9300
C7 C8 1.391(2)
C8 C9 1.426(2)
C8 C18 1.454(2)
C9 C10 1.456(2)
C10 C11 1.334(2)
C11 C12 1.418(3)
C11 H11 0.9300
C12 C13 1.327(3)
C12 H12 0.9300
C13 H13 0.9300
C14 C15 1.324(3)
C14 H14 0.9300
C15 C16 1.416(3)
C15 H15 0.9300
C16 C17 1.342(2)
C16 H16 0.9300
C17 C18 1.459(2)

loop_
_geom_hbond_atom_site_label_D
_geom_hbond_atom_site_label_H
_geom_hbond_atom_site_label_A
_geom_hbond_site_symmetry_A
_geom_hbond_distance_DH
_geom_hbond_distance_HA
_geom_hbond_distance_DA
_geom_hbond_angle_DHA
O1 H1 O3 . 0.82 2.23 2.8562(16) 133.3
O1 H1 O3 3_766 0.82 1.97 2.6979(16) 147.0

loop_
_cod_related_entry_id
_cod_related_entry_database
_cod_related_entry_code
1 ChemSpider 21125231
